data_7134668
loop_
_publ_author_name
'Xu, Ke'
'Zhao, Jiayi'
'Lin, Kejun'
'Zhu, Tingshun'

_publ_section_title
;
 Carbene-organocatalyzed enantioselective [5+5] annulation of dienols and
 dienals towards tetrahydroisochromen-1-ones.
;
_journal_issue 57
_journal_name_full 'Chemical communications (Cambridge, England)'
_journal_page_first 10602
_journal_page_last 10605
_journal_paper_doi 10.1039/d5cc02347e
_journal_volume 61
_journal_year 2025
_chemical_absolute_configuration ad
_chemical_formula_moiety 'C32 H29 N O7'
_chemical_formula_sum 'C32 H29 N O7'
_chemical_formula_weight 539.56
_space_group_crystal_system orthorhombic
_space_group_IT_number 19
_space_group_name_Hall 'P 2ac 2ab'
_space_group_name_H-M_alt 'P 21 21 21'
_atom_sites_solution_hydrogens geom
_audit_creation_method SHELXL-2014/7
_audit_update_record
;
2023-03-06 deposited with the CCDC.	2025-06-03 downloaded from the CCDC.
;
_cell_angle_alpha 90
_cell_angle_beta 90
_cell_angle_gamma 90
_cell_formula_units_Z 4
_cell_length_a 10.51673(10)
_cell_length_b 11.34590(10)
_cell_length_c 22.2044(2)
_cell_measurement_reflns_used 36738
_cell_measurement_temperature 100.0(5)
_cell_measurement_theta_max 51.6950
_cell_measurement_theta_min 3.3530
_cell_volume 2649.47(4)
_computing_structure_refinement 'SHELXL-2014/7 (Sheldrick, 2014)'
_diffrn_ambient_environment N~2~
_diffrn_ambient_temperature 100.0(5)
_diffrn_detector 'CCD plate'
_diffrn_detector_area_resol_mean 10.5826
_diffrn_detector_type AtlasS2
_diffrn_measured_fraction_theta_full 0.978
_diffrn_measured_fraction_theta_max 0.984
_diffrn_measurement_device 'four-circle diffractometer'
_diffrn_measurement_device_type 'SuperNova, Dual, Cu at home/near, AtlasS2'
_diffrn_radiation_monochromator mirror
_diffrn_radiation_probe x-ray
_diffrn_radiation_type 'Mo K\a'
_diffrn_radiation_wavelength 0.71073
_diffrn_reflns_av_R_equivalents 0.0247
_diffrn_reflns_av_unetI/netI 0.0139
_diffrn_reflns_Laue_measured_fraction_full 0.978
_diffrn_reflns_Laue_measured_fraction_max 0.984
_diffrn_reflns_limit_h_max 13
_diffrn_reflns_limit_h_min -14
_diffrn_reflns_limit_k_max 15
_diffrn_reflns_limit_k_min -15
_diffrn_reflns_limit_l_max 31
_diffrn_reflns_limit_l_min -31
_diffrn_reflns_number 48521
_diffrn_reflns_point_group_measured_fraction_full 0.983
_diffrn_reflns_point_group_measured_fraction_max 0.988
_diffrn_reflns_theta_full 25.242
_diffrn_reflns_theta_max 29.996
_diffrn_reflns_theta_min 2.796
_diffrn_source 'micro-focus sealed X-ray tube'
_diffrn_source_type 'SuperNova (Mo) X-ray Source'
_exptl_absorpt_coefficient_mu 0.096
_exptl_crystal_colour COLORLESS
_exptl_crystal_density_diffrn 1.353
_exptl_crystal_description BLOCK
_exptl_crystal_F_000 1136
_exptl_crystal_size_max 0.260
_exptl_crystal_size_mid 0.180
_exptl_crystal_size_min 0.120
_refine_diff_density_max 0.301
_refine_diff_density_min -0.175
_refine_diff_density_rms 0.042
_refine_ls_abs_structure_details
;
 Flack x determined using 3272 quotients [(I+)-(I-)]/[(I+)+(I-)]
 (Parsons, Flack and Wagner, Acta Cryst. B69 (2013) 249-259).
;
_refine_ls_abs_structure_Flack -0.06(12)
_refine_ls_extinction_method none
_refine_ls_goodness_of_fit_ref 1.045
_refine_ls_hydrogen_treatment constr
_refine_ls_matrix_type full
_refine_ls_number_parameters 364
_refine_ls_number_reflns 7623
_refine_ls_number_restraints 0
_refine_ls_restrained_S_all 1.045
_refine_ls_R_factor_all 0.0303
_refine_ls_R_factor_gt 0.0297
_refine_ls_shift/su_max 0.001
_refine_ls_shift/su_mean 0.000
_refine_ls_structure_factor_coef Fsqd
_refine_ls_weighting_details 'w=1/[\s^2^(Fo^2^)+(0.0573P)^2^+0.2228P] where P=(Fo^2^+2Fc^2^)/3'
_refine_ls_weighting_scheme calc
_refine_ls_wR_factor_gt 0.0791
_refine_ls_wR_factor_ref 0.0798
_reflns_Friedel_coverage 0.797
_reflns_Friedel_fraction_full 0.989
_reflns_Friedel_fraction_max 0.993
_reflns_number_gt 7477
_reflns_number_total 7623
_reflns_threshold_expression 'I > 2\s(I)'
_cod_data_source_file d5cc02347e2.cif
_cod_data_source_block a22032102a0267
_cod_depositor_comments
;
The following automatic conversions were performed:

data item '_chemical_absolute_configuration' value 'AD' was changed
to 'ad' in accordance with the
/home/data/users/saulius/crontab/automatic-downloads/rss-feeds/RSC/lib/dictionaries/cif_core.dic
dictionary named 'cif_core.dic' version 2.4.2 last updated on
2011-04-26.

Automatic conversion script
Id: cif_fix_values 8170 2020-07-09 18:12:32Z antanas 

 Adding full bibliography for 7134660--7134669.cif.
;
_cod_database_code 7134668
_shelx_shelxl_version_number 2014/7
_shelx_space_group_comment
;
The symmetry employed for this shelxl refinement is uniquely defined
by the following loop, which should always be used as a source of
symmetry information in preference to the above space-group names.
They are only intended as comments.
;
_shelx_estimated_absorpt_t_max 0.989
_shelx_estimated_absorpt_t_min 0.976
_olex2_refinement_description
;
1. Fixed Uiso
 At 1.2 times of:
  All C(H) groups, All C(H,H) groups
 At 1.5 times of:
  All C(H,H,H) groups
2.a Ternary CH refined with riding coordinates:
 C3(H3), C4(H4), C6(H6), C7(H7)
2.b Secondary CH2 refined with riding coordinates:
 C30(H30A,H30B)
2.c Aromatic/amide H refined with riding coordinates:
 C8(H8), C14(H14), C15(H15), C16(H16), C17(H17), C19(H19), C20(H20), C21(H21),
 C22(H22), C23(H23), C25(H25), C26(H26), C28(H28), C29(H29)
2.d Idealised Me refined as rotating group:
 C10(H10A,H10B,H10C), C31(H31A,H31B,H31C), C32(H32A,H32B,H32C)
;

loop_
_space_group_symop_operation_xyz
'x, y, z'
'-x+1/2, -y, z+1/2'
'-x, y+1/2, -z+1/2'
'x+1/2, -y+1/2, -z'

loop_
_atom_site_label
_atom_site_type_symbol
_atom_site_fract_x
_atom_site_fract_y
_atom_site_fract_z
_atom_site_U_iso_or_equiv
_atom_site_adp_type
_atom_site_occupancy
_atom_site_site_symmetry_order
_atom_site_calc_flag
_atom_site_refinement_flags_posn
_atom_site_refinement_flags_adp
_atom_site_refinement_flags_occupancy
_atom_site_disorder_assembly
_atom_site_disorder_group
O1 O 1.01941(9) 0.33728(10) 0.34573(5) 0.0232(2) Uani 1 1 d . . . . .
O2 O 0.99085(9) 0.19275(8) 0.41116(4) 0.01714(17) Uani 1 1 d . . . . .
O3 O 0.59419(9) 0.11726(8) 0.49017(4) 0.01934(18) Uani 1 1 d . . . . .
O4 O 0.71441(9) -0.04721(8) 0.48807(4) 0.01795(18) Uani 1 1 d . . . . .
O5 O 0.28828(10) 0.13544(11) 0.45883(5) 0.0275(2) Uani 1 1 d . . . . .
O6 O 0.34506(11) 0.24691(10) 0.38403(6) 0.0299(2) Uani 1 1 d . . . . .
O7 O 0.92322(10) 0.86770(8) 0.35482(5) 0.0226(2) Uani 1 1 d . . . . .
N1 N 0.34475(10) 0.15294(10) 0.41134(5) 0.0196(2) Uani 1 1 d . . . . .
C1 C 0.90922(12) 0.12872(11) 0.44895(5) 0.0158(2) Uani 1 1 d . . . . .
C2 C 0.78637(11) 0.11945(10) 0.43426(5) 0.0138(2) Uani 1 1 d . . . . .
C3 C 0.74649(11) 0.18226(10) 0.37706(5) 0.01224(19) Uani 1 1 d . . . . .
H3 H 0.7916 0.1422 0.3431 0.015 Uiso 1 1 calc R . . . .
C4 C 0.80355(11) 0.30720(10) 0.38204(5) 0.01314(19) Uani 1 1 d . . . . .
H4 H 0.7843 0.3389 0.4231 0.016 Uiso 1 1 calc R . . . .
C5 C 0.94600(12) 0.28610(11) 0.37750(6) 0.0157(2) Uani 1 1 d . . . . .
C6 C 0.60603(11) 0.18806(10) 0.35962(5) 0.01272(19) Uani 1 1 d . . . . .
H6 H 0.5625 0.2423 0.3885 0.015 Uiso 1 1 calc R . . . .
C7 C 0.59819(11) 0.24477(10) 0.29551(5) 0.01289(19) Uani 1 1 d . . . . .
H7 H 0.5064 0.2614 0.2874 0.015 Uiso 1 1 calc R . . . .
C8 C 0.66590(11) 0.36207(10) 0.29602(5) 0.0139(2) Uani 1 1 d . . . . .
H8 H 0.6431 0.4175 0.2658 0.017 Uiso 1 1 calc R . . . .
C9 C 0.75573(11) 0.39434(10) 0.33569(5) 0.0138(2) Uani 1 1 d . . . . .
C10 C 0.98093(13) 0.07843(13) 0.50062(6) 0.0214(2) Uani 1 1 d . . . . .
H10A H 1.0438 0.0217 0.4857 0.032 Uiso 1 1 calc GR . . . .
H10B H 0.9218 0.0385 0.5279 0.032 Uiso 1 1 calc GR . . . .
H10C H 1.0245 0.1420 0.5223 0.032 Uiso 1 1 calc GR . . . .
C11 C 0.68875(11) 0.06549(11) 0.47420(5) 0.0150(2) Uani 1 1 d . . . . .
C12 C 0.53914(11) 0.06965(10) 0.36246(5) 0.0135(2) Uani 1 1 d . . . . .
C13 C 0.41669(11) 0.05327(10) 0.38563(5) 0.0151(2) Uani 1 1 d . . . . .
C14 C 0.35759(12) -0.05599(11) 0.38990(6) 0.0182(2) Uani 1 1 d . . . . .
H14 H 0.2744 -0.0625 0.4062 0.022 Uiso 1 1 calc R . . . .
C15 C 0.42208(13) -0.15568(11) 0.36998(6) 0.0192(2) Uani 1 1 d . . . . .
H15 H 0.3825 -0.2309 0.3715 0.023 Uiso 1 1 calc R . . . .
C16 C 0.54526(13) -0.14396(11) 0.34777(6) 0.0180(2) Uani 1 1 d . . . . .
H16 H 0.5907 -0.2118 0.3350 0.022 Uiso 1 1 calc R . . . .
C17 C 0.60229(12) -0.03326(10) 0.34416(5) 0.0156(2) Uani 1 1 d . . . . .
H17 H 0.6864 -0.0273 0.3289 0.019 Uiso 1 1 calc R . . . .
C18 C 0.64475(11) 0.16512(10) 0.24506(5) 0.01290(19) Uani 1 1 d . . . . .
C19 C 0.55839(11) 0.09228(10) 0.21496(5) 0.0150(2) Uani 1 1 d . . . . .
H19 H 0.4708 0.0950 0.2254 0.018 Uiso 1 1 calc R . . . .
C20 C 0.59902(12) 0.01565(11) 0.16979(6) 0.0173(2) Uani 1 1 d . . . . .
H20 H 0.5391 -0.0330 0.1496 0.021 Uiso 1 1 calc R . . . .
C21 C 0.72712(12) 0.01009(11) 0.15411(6) 0.0182(2) Uani 1 1 d . . . . .
H21 H 0.7552 -0.0438 0.1242 0.022 Uiso 1 1 calc R . . . .
C22 C 0.81381(11) 0.08431(11) 0.18270(5) 0.0173(2) Uani 1 1 d . . . . .
H22 H 0.9011 0.0821 0.1717 0.021 Uiso 1 1 calc R . . . .
C23 C 0.77267(11) 0.16189(11) 0.22748(5) 0.0146(2) Uani 1 1 d . . . . .
H23 H 0.8321 0.2131 0.2462 0.018 Uiso 1 1 calc R . . . .
C24 C 0.80178(11) 0.51809(10) 0.33864(5) 0.0143(2) Uani 1 1 d . . . . .
C25 C 0.82091(11) 0.58562(11) 0.28676(5) 0.0157(2) Uani 1 1 d . . . . .
H25 H 0.8059 0.5508 0.2485 0.019 Uiso 1 1 calc R . . . .
C26 C 0.86155(12) 0.70310(11) 0.28944(6) 0.0169(2) Uani 1 1 d . . . . .
H26 H 0.8752 0.7469 0.2536 0.020 Uiso 1 1 calc R . . . .
C27 C 0.88167(11) 0.75471(10) 0.34566(6) 0.0167(2) Uani 1 1 d . . . . .
C28 C 0.85866(13) 0.69017(11) 0.39804(6) 0.0183(2) Uani 1 1 d . . . . .
H28 H 0.8684 0.7266 0.4363 0.022 Uiso 1 1 calc R . . . .
C29 C 0.82165(12) 0.57297(11) 0.39448(6) 0.0176(2) Uani 1 1 d . . . . .
H29 H 0.8096 0.5291 0.4305 0.021 Uiso 1 1 calc R . . . .
C30 C 0.61343(12) -0.10684(11) 0.52106(6) 0.0185(2) Uani 1 1 d . . . . .
H30A H 0.5327 -0.1034 0.4982 0.022 Uiso 1 1 calc R . . . .
H30B H 0.6002 -0.0691 0.5608 0.022 Uiso 1 1 calc R . . . .
C31 C 0.65559(16) -0.23283(14) 0.52889(9) 0.0320(3) Uani 1 1 d . . . . .
H31A H 0.6536 -0.2730 0.4898 0.048 Uiso 1 1 calc GR . . . .
H31B H 0.5982 -0.2730 0.5570 0.048 Uiso 1 1 calc GR . . . .
H31C H 0.7424 -0.2344 0.5450 0.048 Uiso 1 1 calc GR . . . .
C32 C 0.96975(17) 0.93001(12) 0.30404(8) 0.0290(3) Uani 1 1 d . . . . .
H32A H 0.9020 0.9374 0.2740 0.043 Uiso 1 1 calc GR . . . .
H32B H 1.0416 0.8870 0.2865 0.043 Uiso 1 1 calc GR . . . .
H32C H 0.9978 1.0087 0.3165 0.043 Uiso 1 1 calc GR . . . .

loop_
_atom_site_aniso_label
_atom_site_aniso_U_11
_atom_site_aniso_U_22
_atom_site_aniso_U_33
_atom_site_aniso_U_23
_atom_site_aniso_U_13
_atom_site_aniso_U_12
O1 0.0158(4) 0.0263(5) 0.0276(5) 0.0089(4) 0.0019(4) -0.0027(4)
O2 0.0137(4) 0.0184(4) 0.0194(4) 0.0038(3) -0.0001(3) -0.0009(3)
O3 0.0201(4) 0.0193(4) 0.0186(4) 0.0003(3) 0.0044(3) 0.0001(3)
O4 0.0172(4) 0.0174(4) 0.0193(4) 0.0064(3) 0.0014(3) -0.0010(3)
O5 0.0227(5) 0.0325(5) 0.0274(5) -0.0054(4) 0.0092(4) -0.0006(4)
O6 0.0214(5) 0.0181(5) 0.0504(7) 0.0052(4) 0.0100(5) 0.0032(4)
O7 0.0280(5) 0.0129(4) 0.0269(5) 0.0000(3) 0.0044(4) -0.0059(3)
N1 0.0126(4) 0.0190(5) 0.0273(5) -0.0026(4) 0.0033(4) -0.0011(4)
C1 0.0173(5) 0.0155(5) 0.0144(5) 0.0010(4) 0.0000(4) -0.0009(4)
C2 0.0155(5) 0.0127(4) 0.0132(4) 0.0016(4) 0.0007(4) -0.0006(4)
C3 0.0119(4) 0.0122(4) 0.0126(4) 0.0009(3) -0.0002(4) -0.0017(3)
C4 0.0126(5) 0.0124(4) 0.0144(4) 0.0012(4) 0.0004(4) -0.0016(4)
C5 0.0145(5) 0.0160(5) 0.0166(5) 0.0006(4) -0.0014(4) -0.0012(4)
C6 0.0117(4) 0.0120(5) 0.0144(4) 0.0002(4) 0.0010(4) -0.0015(4)
C7 0.0125(4) 0.0116(4) 0.0145(4) 0.0004(4) -0.0003(4) -0.0005(4)
C8 0.0142(5) 0.0114(5) 0.0161(5) 0.0009(4) 0.0013(4) 0.0005(4)
C9 0.0142(5) 0.0118(5) 0.0154(5) 0.0009(4) 0.0019(4) -0.0003(4)
C10 0.0198(6) 0.0249(6) 0.0196(5) 0.0052(5) -0.0053(5) -0.0006(5)
C11 0.0173(5) 0.0153(5) 0.0126(4) 0.0013(4) -0.0010(4) -0.0024(4)
C12 0.0130(5) 0.0131(5) 0.0142(4) 0.0004(4) -0.0001(4) -0.0021(4)
C13 0.0136(5) 0.0149(5) 0.0167(5) -0.0006(4) 0.0018(4) -0.0012(4)
C14 0.0180(5) 0.0181(5) 0.0186(5) -0.0001(4) 0.0022(4) -0.0059(4)
C15 0.0237(6) 0.0156(5) 0.0183(5) -0.0011(4) 0.0008(4) -0.0064(4)
C16 0.0213(5) 0.0138(5) 0.0190(5) -0.0020(4) -0.0004(4) -0.0011(4)
C17 0.0154(5) 0.0146(5) 0.0168(5) -0.0011(4) 0.0003(4) -0.0005(4)
C18 0.0140(5) 0.0121(5) 0.0126(4) 0.0009(4) -0.0008(4) -0.0008(4)
C19 0.0137(5) 0.0152(5) 0.0160(5) 0.0008(4) -0.0007(4) -0.0023(4)
C20 0.0188(5) 0.0164(5) 0.0166(5) -0.0017(4) 0.0002(4) -0.0049(4)
C21 0.0199(6) 0.0180(5) 0.0167(5) -0.0027(4) 0.0025(4) -0.0019(4)
C22 0.0153(5) 0.0201(5) 0.0164(5) -0.0016(4) 0.0026(4) -0.0011(4)
C23 0.0145(5) 0.0154(5) 0.0139(4) -0.0001(4) 0.0000(4) -0.0016(4)
C24 0.0136(5) 0.0119(4) 0.0173(5) 0.0003(4) 0.0010(4) -0.0008(4)
C25 0.0161(5) 0.0145(5) 0.0164(5) 0.0008(4) 0.0018(4) 0.0004(4)
C26 0.0171(5) 0.0142(5) 0.0194(5) 0.0030(4) 0.0027(4) 0.0001(4)
C27 0.0156(5) 0.0121(5) 0.0223(5) 0.0011(4) 0.0021(4) -0.0002(4)
C28 0.0214(6) 0.0155(5) 0.0181(5) -0.0009(4) 0.0004(4) -0.0034(4)
C29 0.0204(5) 0.0159(5) 0.0166(5) 0.0013(4) 0.0001(4) -0.0035(4)
C30 0.0183(5) 0.0189(5) 0.0185(5) 0.0058(4) 0.0009(4) -0.0028(4)
C31 0.0280(7) 0.0215(6) 0.0466(9) 0.0149(6) 0.0091(7) 0.0028(5)
C32 0.0372(8) 0.0141(5) 0.0357(7) 0.0019(5) 0.0150(6) -0.0031(5)

loop_
_atom_type_symbol
_atom_type_description
_atom_type_scat_dispersion_real
_atom_type_scat_dispersion_imag
_atom_type_scat_source
C C 0.0033 0.0016 'International Tables Vol C Tables 4.2.6.8 and 6.1.1.4'
H H 0.0000 0.0000 'International Tables Vol C Tables 4.2.6.8 and 6.1.1.4'
N N 0.0061 0.0033 'International Tables Vol C Tables 4.2.6.8 and 6.1.1.4'
O O 0.0106 0.0060 'International Tables Vol C Tables 4.2.6.8 and 6.1.1.4'

loop_
_geom_angle_atom_site_label_1
_geom_angle_atom_site_label_2
_geom_angle_atom_site_label_3
_geom_angle
_geom_angle_site_symmetry_1
_geom_angle_site_symmetry_3
_geom_angle_publ_flag
C5 O2 C1 120.82(10) . . ?
C11 O4 C30 114.27(10) . . ?
C27 O7 C32 117.31(11) . . ?
O5 N1 O6 124.55(12) . . ?
O5 N1 C13 117.18(12) . . ?
O6 N1 C13 118.27(11) . . ?
O2 C1 C10 110.48(10) . . ?
C2 C1 O2 119.09(11) . . ?
C2 C1 C10 130.42(11) . . ?
C1 C2 C3 115.79(10) . . ?
C1 C2 C11 123.62(11) . . ?
C11 C2 C3 120.12(10) . . ?
C2 C3 C4 105.32(9) . . ?
C2 C3 C6 120.00(9) . . ?
C6 C3 C4 110.75(9) . . ?
C5 C4 C3 103.51(9) . . ?
C9 C4 C3 114.97(9) . . ?
C9 C4 C5 112.66(10) . . ?
O1 C5 O2 118.13(11) . . ?
O1 C5 C4 126.77(11) . . ?
O2 C5 C4 114.95(10) . . ?
C3 C6 C7 107.41(9) . . ?
C12 C6 C3 113.53(9) . . ?
C12 C6 C7 112.17(9) . . ?
C8 C7 C6 109.32(9) . . ?
C8 C7 C18 112.20(9) . . ?
C18 C7 C6 114.14(9) . . ?
C9 C8 C7 125.27(10) . . ?
C8 C9 C4 120.13(10) . . ?
C8 C9 C24 121.05(10) . . ?
C24 C9 C4 118.60(10) . . ?
O3 C11 O4 124.14(11) . . ?
O3 C11 C2 122.86(11) . . ?
O4 C11 C2 112.94(10) . . ?
C13 C12 C6 124.01(10) . . ?
C13 C12 C17 115.56(11) . . ?
C17 C12 C6 120.34(10) . . ?
C12 C13 N1 120.82(10) . . ?
C14 C13 N1 115.34(11) . . ?
C14 C13 C12 123.72(11) . . ?
C13 C14 C15 119.04(11) . . ?
C14 C15 C16 119.25(12) . . ?
C15 C16 C17 120.43(12) . . ?
C16 C17 C12 121.96(11) . . ?
C19 C18 C7 119.63(10) . . ?
C19 C18 C23 118.36(10) . . ?
C23 C18 C7 122.01(10) . . ?
C20 C19 C18 120.88(11) . . ?
C21 C20 C19 120.29(11) . . ?
C20 C21 C22 119.43(11) . . ?
C21 C22 C23 120.15(11) . . ?
C22 C23 C18 120.82(11) . . ?
C25 C24 C9 121.88(10) . . ?
C25 C24 C29 117.61(11) . . ?
C29 C24 C9 120.44(10) . . ?
C24 C25 C26 122.03(11) . . ?
C27 C26 C25 118.92(11) . . ?
O7 C27 C26 125.04(11) . . ?
O7 C27 C28 115.01(11) . . ?
C26 C27 C28 119.94(11) . . ?
C29 C28 C27 120.27(11) . . ?
C28 C29 C24 121.15(11) . . ?
O4 C30 C31 106.51(11) . . ?

loop_
_geom_bond_atom_site_label_1
_geom_bond_atom_site_label_2
_geom_bond_distance
_geom_bond_site_symmetry_2
_geom_bond_publ_flag
O1 C5 1.1961(16) . ?
O2 C1 1.4032(15) . ?
O2 C5 1.3795(15) . ?
O3 C11 1.2082(16) . ?
O4 C11 1.3427(15) . ?
O4 C30 1.4568(15) . ?
O5 N1 1.2264(16) . ?
O6 N1 1.2265(16) . ?
O7 C27 1.3695(14) . ?
O7 C32 1.4181(17) . ?
N1 C13 1.4755(16) . ?
C1 C2 1.3367(17) . ?
C1 C10 1.4867(17) . ?
C2 C3 1.5155(15) . ?
C2 C11 1.4884(16) . ?
C3 C4 1.5434(15) . ?
C3 C6 1.5285(15) . ?
C4 C5 1.5204(16) . ?
C4 C9 1.5132(16) . ?
C6 C7 1.5645(16) . ?
C6 C12 1.5178(15) . ?
C7 C8 1.5094(15) . ?
C7 C18 1.5202(16) . ?
C8 C9 1.3424(16) . ?
C9 C24 1.4867(16) . ?
C12 C13 1.3992(16) . ?
C12 C17 1.4034(16) . ?
C13 C14 1.3899(16) . ?
C14 C15 1.3910(18) . ?
C15 C16 1.3926(18) . ?
C16 C17 1.3942(16) . ?
C18 C19 1.3981(16) . ?
C18 C23 1.4013(16) . ?
C19 C20 1.3945(17) . ?
C20 C21 1.3928(17) . ?
C21 C22 1.3940(17) . ?
C22 C23 1.3966(16) . ?
C24 C25 1.3980(16) . ?
C24 C29 1.4032(16) . ?
C25 C26 1.4009(17) . ?
C26 C27 1.3951(17) . ?
C27 C28 1.3954(17) . ?
C28 C29 1.3877(17) . ?
C30 C31 1.5067(19) . ?

loop_
_geom_torsion_atom_site_label_1
_geom_torsion_atom_site_label_2
_geom_torsion_atom_site_label_3
_geom_torsion_atom_site_label_4
_geom_torsion
_geom_torsion_site_symmetry_1
_geom_torsion_site_symmetry_2
_geom_torsion_site_symmetry_3
_geom_torsion_site_symmetry_4
_geom_torsion_publ_flag
O2 C1 C2 C3 -0.80(16) . . . . ?
O2 C1 C2 C11 -172.90(11) . . . . ?
O5 N1 C13 C12 -135.98(12) . . . . ?
O5 N1 C13 C14 40.09(16) . . . . ?
O6 N1 C13 C12 44.19(17) . . . . ?
O6 N1 C13 C14 -139.74(13) . . . . ?
O7 C27 C28 C29 -177.13(12) . . . . ?
N1 C13 C14 C15 -176.26(11) . . . . ?
C1 O2 C5 O1 -179.55(12) . . . . ?
C1 O2 C5 C4 -3.57(15) . . . . ?
C1 C2 C3 C4 -48.05(13) . . . . ?
C1 C2 C3 C6 -173.67(10) . . . . ?
C1 C2 C11 O3 123.42(14) . . . . ?
C1 C2 C11 O4 -59.34(16) . . . . ?
C2 C3 C4 C5 67.90(11) . . . . ?
C2 C3 C4 C9 -168.81(10) . . . . ?
C2 C3 C6 C7 -173.46(10) . . . . ?
C2 C3 C6 C12 -48.86(13) . . . . ?
C3 C2 C11 O3 -48.36(17) . . . . ?
C3 C2 C11 O4 128.89(11) . . . . ?
C3 C4 C5 O1 131.37(13) . . . . ?
C3 C4 C5 O2 -44.20(13) . . . . ?
C3 C4 C9 C8 2.93(15) . . . . ?
C3 C4 C9 C24 177.61(9) . . . . ?
C3 C6 C7 C8 -54.82(12) . . . . ?
C3 C6 C7 C18 71.76(11) . . . . ?
C3 C6 C12 C13 138.28(11) . . . . ?
C3 C6 C12 C17 -38.24(14) . . . . ?
C4 C3 C6 C7 63.50(11) . . . . ?
C4 C3 C6 C12 -171.90(9) . . . . ?
C4 C9 C24 C25 145.97(11) . . . . ?
C4 C9 C24 C29 -37.17(16) . . . . ?
C5 O2 C1 C2 29.76(17) . . . . ?
C5 O2 C1 C10 -151.50(11) . . . . ?
C5 C4 C9 C8 121.20(12) . . . . ?
C5 C4 C9 C24 -64.11(13) . . . . ?
C6 C3 C4 C5 -160.94(9) . . . . ?
C6 C3 C4 C9 -37.64(13) . . . . ?
C6 C7 C8 C9 22.28(15) . . . . ?
C6 C7 C18 C19 91.73(13) . . . . ?
C6 C7 C18 C23 -88.18(13) . . . . ?
C6 C12 C13 N1 -2.09(17) . . . . ?
C6 C12 C13 C14 -177.82(11) . . . . ?
C6 C12 C17 C16 178.09(11) . . . . ?
C7 C6 C12 C13 -99.73(13) . . . . ?
C7 C6 C12 C17 83.75(13) . . . . ?
C7 C8 C9 C4 4.53(18) . . . . ?
C7 C8 C9 C24 -170.02(10) . . . . ?
C7 C18 C19 C20 -178.00(11) . . . . ?
C7 C18 C23 C22 177.30(11) . . . . ?
C8 C7 C18 C19 -143.20(11) . . . . ?
C8 C7 C18 C23 36.88(15) . . . . ?
C8 C9 C24 C25 -39.40(17) . . . . ?
C8 C9 C24 C29 137.47(13) . . . . ?
C9 C4 C5 O1 6.56(18) . . . . ?
C9 C4 C5 O2 -169.01(10) . . . . ?
C9 C24 C25 C26 178.53(11) . . . . ?
C9 C24 C29 C28 -176.83(12) . . . . ?
C10 C1 C2 C3 -179.24(12) . . . . ?
C10 C1 C2 C11 8.7(2) . . . . ?
C11 O4 C30 C31 176.45(12) . . . . ?
C11 C2 C3 C4 124.35(11) . . . . ?
C11 C2 C3 C6 -1.27(16) . . . . ?
C12 C6 C7 C8 179.76(9) . . . . ?
C12 C6 C7 C18 -53.66(12) . . . . ?
C12 C13 C14 C15 -0.32(19) . . . . ?
C13 C12 C17 C16 1.29(17) . . . . ?
C13 C14 C15 C16 1.67(19) . . . . ?
C14 C15 C16 C17 -1.53(19) . . . . ?
C15 C16 C17 C12 0.01(19) . . . . ?
C17 C12 C13 N1 174.59(11) . . . . ?
C17 C12 C13 C14 -1.14(17) . . . . ?
C18 C7 C8 C9 -105.40(13) . . . . ?
C18 C19 C20 C21 0.33(18) . . . . ?
C19 C18 C23 C22 -2.61(17) . . . . ?
C19 C20 C21 C22 -1.91(19) . . . . ?
C20 C21 C22 C23 1.22(19) . . . . ?
C21 C22 C23 C18 1.07(19) . . . . ?
C23 C18 C19 C20 1.92(17) . . . . ?
C24 C25 C26 C27 -0.98(18) . . . . ?
C25 C24 C29 C28 0.17(18) . . . . ?
C25 C26 C27 O7 178.88(11) . . . . ?
C25 C26 C27 C28 -1.38(18) . . . . ?
C26 C27 C28 C29 3.10(19) . . . . ?
C27 C28 C29 C24 -2.50(19) . . . . ?
C29 C24 C25 C26 1.58(18) . . . . ?
C30 O4 C11 O3 4.18(17) . . . . ?
C30 O4 C11 C2 -173.02(10) . . . . ?
C32 O7 C27 C26 -11.32(19) . . . . ?
C32 O7 C27 C28 168.92(13) . . . . ?
